data_2016730
loop_
_publ_author_name
'Bakowicz, Julia'
'Turowska-Tyrk, Ilona'

_publ_section_title
;
 <i>rac</i>-3-Benzoyl-2-methylpropionic acid and its organic salts:
 possibilities of Yang photocyclization in crystals
;
_journal_coeditor_code SK3242
_journal_issue 8
_journal_name_full 'Acta Crystallographica Section C'
_journal_page_first o437
_journal_page_last o440
_journal_paper_doi 10.1107/S0108270108021380
_journal_volume 64
_journal_year 2008
_chemical_formula_iupac 'C5 H6 N + , H+ , 2C11 H11 O3 -'
_chemical_formula_moiety 'C5 H6 N + , H+ , 2C11 H11 O3 -'
_chemical_formula_sum 'C27 H29 N O6'
_chemical_formula_weight 463.51
_chemical_name_systematic
;
pyridinium [hydrogen bis(<i>rac</i>-3-benzoyl-2-methylpropionate)]
;
_space_group_IT_number 15
_symmetry_cell_setting monoclinic
_symmetry_space_group_name_Hall '-C 2yc'
_symmetry_space_group_name_H-M 'C 1 2/c 1'
_atom_sites_solution_hydrogens geom
_atom_sites_solution_primary direct
_atom_sites_solution_secondary difmap
_audit_creation_method SHELXL97
_cell_angle_alpha 90.00
_cell_angle_beta 96.34(2)
_cell_angle_gamma 90.00
_cell_formula_units_Z 4
_cell_length_a 25.759(6)
_cell_length_b 10.172(2)
_cell_length_c 9.776(2)
_cell_measurement_reflns_used 1115
_cell_measurement_temperature 299(2)
_cell_measurement_theta_max 18.93
_cell_measurement_theta_min 2.95
_cell_volume 2545.8(9)
_computing_cell_refinement 'CrysAlisCCD (Oxford Diffraction, 2003)'
_computing_data_collection 'CrysAlisCCD (Oxford Diffraction, 2003)'
_computing_data_reduction 'CrysAlisRED (Oxford Diffraction, 2003)'
_computing_molecular_graphics 'ORTEP-3 for Windows (Farrugia, 1997)'
_computing_publication_material 'SHELXL97 (Sheldrick, 2008)'
_computing_structure_refinement 'SHELXL97 (Sheldrick, 2008)'
_computing_structure_solution 'SHELXS97 (Sheldrick, 2008)'
_diffrn_ambient_temperature 299(2)
_diffrn_measured_fraction_theta_full 0.983
_diffrn_measured_fraction_theta_max 0.983
_diffrn_measurement_device_type 'Kuma KM4 CCD'
_diffrn_measurement_method \w
_diffrn_radiation_monochromator graphite
_diffrn_radiation_source 'fine-focus sealed tube'
_diffrn_radiation_type MoK\a
_diffrn_radiation_wavelength 0.71073
_diffrn_reflns_av_R_equivalents 0.0401
_diffrn_reflns_av_sigmaI/netI 0.0350
_diffrn_reflns_limit_h_max 30
_diffrn_reflns_limit_h_min -28
_diffrn_reflns_limit_k_max 12
_diffrn_reflns_limit_k_min -11
_diffrn_reflns_limit_l_max 6
_diffrn_reflns_limit_l_min -11
_diffrn_reflns_number 6670
_diffrn_reflns_theta_full 25.00
_diffrn_reflns_theta_max 25.00
_diffrn_reflns_theta_min 3.61
_exptl_absorpt_coefficient_mu 0.085
_exptl_absorpt_correction_type none
_exptl_crystal_colour colourless
_exptl_crystal_density_diffrn 1.209
_exptl_crystal_density_method 'not measured'
_exptl_crystal_description block
_exptl_crystal_F_000 984
_exptl_crystal_size_max 0.60
_exptl_crystal_size_mid 0.30
_exptl_crystal_size_min 0.15
_refine_diff_density_max 0.224
_refine_diff_density_min -0.205
_refine_ls_extinction_method none
_refine_ls_goodness_of_fit_ref 1.114
_refine_ls_hydrogen_treatment constr
_refine_ls_matrix_type full
_refine_ls_number_parameters 156
_refine_ls_number_reflns 2199
_refine_ls_number_restraints 7
_refine_ls_restrained_S_all 1.145
_refine_ls_R_factor_all 0.0850
_refine_ls_R_factor_gt 0.0628
_refine_ls_shift/su_max 0.000
_refine_ls_shift/su_mean 0.000
_refine_ls_structure_factor_coef Fsqd
_refine_ls_weighting_details 'calc w = 1/[\s^2^(Fo^2^)+(0.1206P)^2^+0.2239P] where P=(Fo^2^+2Fc^2^)/3'
_refine_ls_weighting_scheme calc
_refine_ls_wR_factor_gt 0.1920
_refine_ls_wR_factor_ref 0.2103
_reflns_number_gt 1454
_reflns_number_total 2199
_reflns_threshold_expression I>2\s(I)
_cod_data_source_file sk3242.cif
_cod_data_source_block III
_cod_original_sg_symbol_H-M 'C 2/c'
_cod_database_code 2016730
_cod_database_fobs_code 2016730

loop_
_symmetry_equiv_pos_as_xyz
'x, y, z'
'x, -y, z+1/2'
'x+1/2, y+1/2, z'
'x+1/2, -y+1/2, z+1/2'
'-x, -y, -z'
'-x, y, -z-1/2'
'-x+1/2, -y+1/2, -z'
'-x+1/2, y+1/2, -z-1/2'

loop_
_atom_site_type_symbol
_atom_site_label
_atom_site_fract_x
_atom_site_fract_y
_atom_site_fract_z
_atom_site_U_iso_or_equiv
_atom_site_adp_type
_atom_site_calc_flag
_atom_site_refinement_flags
_atom_site_occupancy
C C1 0.06840(9) 0.4104(2) 0.1105(3) 0.0666(7) Uani d . 1
C C2 0.10296(9) 0.4036(3) 0.2455(3) 0.0678(7) Uani d . 1
H H2 0.1011 0.4883 0.2925 0.081 Uiso calc R 1
C C3 0.08289(12) 0.2977(3) 0.3353(3) 0.0901(9) Uani d . 1
H H3A 0.1049 0.2933 0.4212 0.135 Uiso calc R 1
H H3B 0.0833 0.2144 0.2893 0.135 Uiso calc R 1
H H3C 0.0478 0.3184 0.3525 0.135 Uiso calc R 1
C C4 0.15940(9) 0.3771(3) 0.2249(3) 0.0703(7) Uani d . 1
H H4A 0.1787 0.3609 0.3142 0.084 Uiso calc R 1
H H4B 0.1609 0.2975 0.1709 0.084 Uiso calc R 1
C C5 0.18602(10) 0.4843(3) 0.1557(3) 0.0704(7) Uani d . 1
C C6 0.23955(9) 0.4621(3) 0.1171(2) 0.0667(7) Uani d . 1
C C7 0.26233(11) 0.5590(3) 0.0451(3) 0.0890(9) Uani d . 1
H H7 0.2446 0.6375 0.0248 0.107 Uiso calc R 1
C C8 0.31145(13) 0.5401(4) 0.0029(3) 0.1031(11) Uani d . 1
H H8 0.3265 0.6058 -0.0458 0.124 Uiso calc R 1
C C9 0.33768(12) 0.4251(4) 0.0327(3) 0.1006(10) Uani d . 1
H H9 0.3704 0.4124 0.0032 0.121 Uiso calc R 1
C C10 0.31636(11) 0.3299(3) 0.1048(3) 0.0877(9) Uani d . 1
H H10 0.3347 0.2524 0.1260 0.105 Uiso calc R 1
C C11 0.26728(10) 0.3474(3) 0.1471(3) 0.0779(8) Uani d . 1
H H11 0.2528 0.2811 0.1962 0.093 Uiso calc R 1
O O1 0.03023(7) 0.49029(17) 0.10689(17) 0.0788(6) Uani d . 1
H HO1 0.0000 0.5000 0.0000 0.18(2) Uiso d S 1
O O2 0.07553(8) 0.3375(2) 0.01525(19) 0.1040(8) Uani d . 1
O O3 0.16416(8) 0.5889(2) 0.1291(3) 0.1052(8) Uani d . 1
N N1 0.0000 0.7117(3) 0.2500 0.0989(12) Uani d SD 1
H H1 0.0000 0.6271 0.2500 0.119 Uiso calc SR 1
C C12 0.04013(11) 0.7802(3) 0.2005(4) 0.1218(14) Uani d D 1
H H12 0.0676 0.7340 0.1691 0.146 Uiso calc R 1
C C13 0.04039(15) 0.9176(3) 0.1963(5) 0.153(2) Uani d D 1
H H13 0.0670 0.9617 0.1584 0.184 Uiso calc R 1
C C14 0.0000 0.9898(4) 0.2500 0.1227(19) Uani d SD 1
H H14 0.0000 1.0812 0.2500 0.147 Uiso calc SR 1

loop_
_atom_site_aniso_label
_atom_site_aniso_U_11
_atom_site_aniso_U_22
_atom_site_aniso_U_33
_atom_site_aniso_U_12
_atom_site_aniso_U_13
_atom_site_aniso_U_23
C1 0.0576(14) 0.0653(15) 0.0794(15) -0.0005(12) 0.0189(12) -0.0142(12)
C2 0.0615(15) 0.0679(15) 0.0755(15) 0.0046(11) 0.0139(12) -0.0098(11)
C3 0.0734(18) 0.097(2) 0.104(2) 0.0057(16) 0.0269(15) 0.0111(16)
C4 0.0552(14) 0.0730(16) 0.0833(15) 0.0013(11) 0.0107(12) -0.0011(13)
C5 0.0620(15) 0.0666(16) 0.0812(16) -0.0004(12) 0.0012(12) -0.0017(12)
C6 0.0563(14) 0.0727(16) 0.0701(14) -0.0093(12) 0.0022(11) -0.0039(12)
C7 0.0722(19) 0.089(2) 0.104(2) -0.0149(15) 0.0022(15) 0.0155(16)
C8 0.077(2) 0.124(3) 0.110(2) -0.027(2) 0.0154(17) 0.022(2)
C9 0.0643(18) 0.137(3) 0.102(2) -0.011(2) 0.0147(16) -0.001(2)
C10 0.0617(16) 0.099(2) 0.104(2) 0.0079(15) 0.0135(15) -0.0027(17)
C11 0.0622(16) 0.0840(18) 0.0880(17) 0.0003(14) 0.0111(13) 0.0060(14)
O1 0.0604(11) 0.0836(12) 0.0933(13) 0.0149(9) 0.0118(9) -0.0203(10)
O2 0.0976(16) 0.1232(17) 0.0888(13) 0.0431(13) -0.0011(11) -0.0344(12)
O3 0.0846(14) 0.0802(14) 0.1524(19) 0.0127(11) 0.0210(13) 0.0157(13)
N1 0.164(4) 0.0566(18) 0.086(2) 0.000 0.057(2) 0.000
C12 0.078(2) 0.090(2) 0.202(4) -0.0010(18) 0.034(2) -0.038(3)
C13 0.127(3) 0.093(3) 0.257(6) 0.019(2) 0.096(4) 0.068(3)
C14 0.119(4) 0.055(2) 0.198(6) 0.000 0.032(4) 0.000

loop_
_atom_type_symbol
_atom_type_description
_atom_type_scat_dispersion_real
_atom_type_scat_dispersion_imag
_atom_type_scat_source
C C 0.0033 0.0016 'International Tables Vol C Tables 4.2.6.8 and 6.1.1.4'
H H 0.0000 0.0000 'International Tables Vol C Tables 4.2.6.8 and 6.1.1.4'
N N 0.0061 0.0033 'International Tables Vol C Tables 4.2.6.8 and 6.1.1.4'
O O 0.0106 0.0060 'International Tables Vol C Tables 4.2.6.8 and 6.1.1.4'

loop_
_geom_angle_atom_site_label_1
_geom_angle_atom_site_label_2
_geom_angle_atom_site_label_3
_geom_angle_site_symmetry_1
_geom_angle_site_symmetry_3
_geom_angle
O2 C1 O1 . . 123.2(2)
O2 C1 C2 . . 121.0(2)
O1 C1 C2 . . 115.7(2)
C1 C2 C4 . . 112.0(2)
C1 C2 C3 . . 109.5(2)
C4 C2 C3 . . 110.1(2)
C1 C2 H2 . . 108.4
C4 C2 H2 . . 108.4
C3 C2 H2 . . 108.4
C2 C3 H3A . . 109.5
C2 C3 H3B . . 109.5
H3A C3 H3B . . 109.5
C2 C3 H3C . . 109.5
H3A C3 H3C . . 109.5
H3B C3 H3C . . 109.5
C5 C4 C2 . . 115.3(2)
C5 C4 H4A . . 108.5
C2 C4 H4A . . 108.5
C5 C4 H4B . . 108.5
C2 C4 H4B . . 108.5
H4A C4 H4B . . 107.5
O3 C5 C6 . . 119.9(2)
O3 C5 C4 . . 120.7(2)
C6 C5 C4 . . 119.4(2)
C7 C6 C11 . . 118.2(2)
C7 C6 C5 . . 118.7(2)
C11 C6 C5 . . 123.2(2)
C6 C7 C8 . . 120.4(3)
C6 C7 H7 . . 119.8
C8 C7 H7 . . 119.8
C9 C8 C7 . . 120.1(3)
C9 C8 H8 . . 120.0
C7 C8 H8 . . 120.0
C10 C9 C8 . . 120.4(3)
C10 C9 H9 . . 119.8
C8 C9 H9 . . 119.8
C9 C10 C11 . . 120.1(3)
C9 C10 H10 . . 120.0
C11 C10 H10 . . 120.0
C6 C11 C10 . . 120.9(3)
C6 C11 H11 . . 119.6
C10 C11 H11 . . 119.6
C1 O1 HO1 . . 119
C12 N1 C12 . 6_556 119.2(3)
C12 N1 H1 . . 120.4
C12 N1 H1 6_556 . 120.4
N1 C12 C13 . . 121.5(2)
N1 C12 H12 . . 119.3
C13 C12 H12 . . 119.3
C12 C13 C14 . . 120.0(3)
C12 C13 H13 . . 120.0
C14 C13 H13 . . 120.0
C13 C14 C13 6_556 . 117.8(3)
C13 C14 H14 6_556 . 121.1
C13 C14 H14 . . 121.1

loop_
_geom_bond_atom_site_label_1
_geom_bond_atom_site_label_2
_geom_bond_site_symmetry_2
_geom_bond_distance
C1 O2 . 1.220(3)
C1 O1 . 1.273(3)
C1 C2 . 1.509(4)
C2 C4 . 1.514(3)
C2 C3 . 1.517(4)
C2 H2 . 0.9800
C3 H3A . 0.9600
C3 H3B . 0.9600
C3 H3C . 0.9600
C4 C5 . 1.490(4)
C4 H4A . 0.9700
C4 H4B . 0.9700
C5 O3 . 1.219(3)
C5 C6 . 1.486(4)
C6 C7 . 1.380(4)
C6 C11 . 1.382(4)
C7 C8 . 1.387(4)
C7 H7 . 0.9300
C8 C9 . 1.366(4)
C8 H8 . 0.9300
C9 C10 . 1.349(4)
C9 H9 . 0.9300
C10 C11 . 1.384(4)
C10 H10 . 0.9300
C11 H11 . 0.9300
O1 HO1 . 1.24
N1 C12 . 1.378(3)
N1 C12 6_556 1.378(3)
N1 H1 . 0.8600
C12 C13 . 1.399(3)
C12 H12 . 0.9300
C13 C14 . 1.420(3)
C13 H13 . 0.9300
C14 C13 6_556 1.420(3)
C14 H14 . 0.9300

loop_
_geom_torsion_atom_site_label_1
_geom_torsion_atom_site_label_2
_geom_torsion_atom_site_label_3
_geom_torsion_atom_site_label_4
_geom_torsion_site_symmetry_1
_geom_torsion_site_symmetry_4
_geom_torsion
O2 C1 C2 C4 . . 37.5(3)
O1 C1 C2 C4 . . -146.6(2)
O2 C1 C2 C3 . . -84.9(3)
O1 C1 C2 C3 . . 90.9(3)
C1 C2 C4 C5 . . 66.5(3)
C3 C2 C4 C5 . . -171.4(2)
C2 C4 C5 O3 . . 5.7(4)
C2 C4 C5 C6 . . -173.4(2)
O3 C5 C6 C7 . . -3.3(4)
C4 C5 C6 C7 . . 175.8(2)
O3 C5 C6 C11 . . 178.3(3)
C4 C5 C6 C11 . . -2.6(4)
C11 C6 C7 C8 . . 0.8(4)
C5 C6 C7 C8 . . -177.6(3)
C6 C7 C8 C9 . . -0.1(5)
C7 C8 C9 C10 . . -0.8(5)
C8 C9 C10 C11 . . 1.0(5)
C7 C6 C11 C10 . . -0.6(4)
C5 C6 C11 C10 . . 177.8(2)
C9 C10 C11 C6 . . -0.3(4)
C12 N1 C12 C13 6_556 . -1.6(4)
N1 C12 C13 C14 . . 3.1(7)
C12 C13 C14 C13 . 6_556 -1.5(4)
